data_1563749
loop_
_publ_author_name
'Wang, Fang-Xin'
'Yan, Jialei'
'Liu, Zhixin'
'Zhu, Tingshun'
'Liu, Yingguo'
'Ren, Shichao'
'Lv, Wen-Xin'
'Jin, Zhichao'
'Chi, Yonggui Robin'

_publ_section_title
;
 Assembly of Multicyclic Isoquinoline Scaffolds from Pyridines: Formal
 Total Synthesis of Fredericamycin A
;
_journal_name_full 'Chemical Science'
_journal_paper_doi 10.1039/D1SC02442F
_journal_year 2021
_chemical_formula_sum 'C29 H37 N O4 Si'
_chemical_formula_weight 491.68
_space_group_crystal_system monoclinic
_space_group_IT_number 14
_space_group_name_Hall '-P 2ybc'
_space_group_name_H-M_alt 'P 1 21/c 1'
_atom_sites_solution_hydrogens geom
_audit_update_record
;
2021-02-08 deposited with the CCDC.	2021-06-28 downloaded from the CCDC.
;
_cell_angle_alpha 90
_cell_angle_beta 95.990(2)
_cell_angle_gamma 90
_cell_formula_units_Z 8
_cell_length_a 12.9594(4)
_cell_length_b 15.0280(4)
_cell_length_c 28.0269(11)
_cell_measurement_reflns_used 8758
_cell_measurement_temperature 116.(2)
_cell_measurement_theta_max 30.1878
_cell_measurement_theta_min 2.4469
_cell_volume 5428.5(3)
_computing_cell_refinement 'SAINT V8.40B (Bruker Nano, Inc., 2019)'
_computing_data_collection 'APEX3 (Ver 2019.11, Bruker AXS Inc., 2020)'
_computing_data_reduction 'SAINT V8.40B (Bruker Nano, Inc., 2019)'
_computing_publication_material 'APEX3 (Ver 2019.11,Bruker AXS Inc., 2020)'
_computing_structure_refinement 'SHELXL-2018/3 (Sheldrick, 2018)'
_computing_structure_solution 'XT, VERSION 2018/2'
_diffrn_ambient_temperature 116.(2)
_diffrn_detector_area_resol_mean 8.3333
_diffrn_measured_fraction_theta_full 0.995
_diffrn_measured_fraction_theta_max 0.995
_diffrn_measurement_device 'APEX II CCD'
_diffrn_measurement_device_type 'CCD area detector'
_diffrn_measurement_method 'phi and omega scans'
_diffrn_radiation_monochromator graphite
_diffrn_radiation_probe x-ray
_diffrn_radiation_type MoK\a
_diffrn_radiation_wavelength 0.71073
_diffrn_reflns_av_R_equivalents 0.0604
_diffrn_reflns_av_unetI/netI 0.0670
_diffrn_reflns_limit_h_max 19
_diffrn_reflns_limit_h_min -19
_diffrn_reflns_limit_k_max 21
_diffrn_reflns_limit_k_min -22
_diffrn_reflns_limit_l_max 40
_diffrn_reflns_limit_l_min -42
_diffrn_reflns_number 66073
_diffrn_reflns_theta_full 25.24
_diffrn_reflns_theta_max 32.71
_diffrn_reflns_theta_min 1.54
_diffrn_source 'fine-focus sealed tube'
_diffrn_source_current 30.0
_diffrn_source_power 1.50
_diffrn_source_type 'Bruker X8APEX'
_diffrn_source_voltage 50
_exptl_absorpt_coefficient_mu 0.120
_exptl_absorpt_correction_T_max 0.97
_exptl_absorpt_correction_T_min 0.83
_exptl_absorpt_correction_type multi-scan
_exptl_absorpt_process_details
;
SADABS-2016/2 - Bruker AXS area detector scaling and absorption correction
;
_exptl_crystal_colour colourless
_exptl_crystal_density_diffrn 1.203
_exptl_crystal_density_method 'not measured'
_exptl_crystal_description block
_exptl_crystal_F_000 2112
_exptl_crystal_size_max 0.280
_exptl_crystal_size_mid 0.260
_exptl_crystal_size_min 0.220
_refine_diff_density_max 0.490
_refine_diff_density_min -0.323
_refine_ls_extinction_method none
_refine_ls_goodness_of_fit_ref 1.011
_refine_ls_hydrogen_treatment constr
_refine_ls_matrix_type full
_refine_ls_number_parameters 649
_refine_ls_number_reflns 19913
_refine_ls_number_restraints 0
_refine_ls_restrained_S_all 1.011
_refine_ls_R_factor_all 0.1052
_refine_ls_R_factor_gt 0.0560
_refine_ls_shift/su_max 0.001
_refine_ls_shift/su_mean 0.000
_refine_ls_structure_factor_coef Fsqd
_refine_ls_weighting_details 'w=1/[\s^2^(Fo^2^)+(0.0638P)^2^+1.2827P] where P=(Fo^2^+2Fc^2^)/3'
_refine_ls_weighting_scheme calc
_refine_ls_wR_factor_gt 0.1248
_refine_ls_wR_factor_ref 0.1495
_reflns_Friedel_coverage 0.000
_reflns_number_gt 12407
_reflns_number_total 19913
_reflns_threshold_expression 'I > 2\s(I)'
_cod_data_source_file d1sc02442f2.cif
_cod_data_source_block cyg378
_cod_depositor_comments
;
The following automatic conversions were performed:

data item '_diffrn_radiation_probe' value 'X-ray' was changed to
'x-ray' in accordance with the
/home/data/users/saulius/crontab/automatic-downloads/rss-feeds/RSC/lib/dictionaries/cif_core.dic
dictionary named 'cif_core.dic' version 2.4.2 last updated on
2011-04-26.

data item '_exptl_absorpt_correction_type' value 'Multi-Scan' was
changed to 'multi-scan' in accordance with the
/home/data/users/saulius/crontab/automatic-downloads/rss-feeds/RSC/lib/dictionaries/cif_core.dic
dictionary named 'cif_core.dic' version 2.4.2 last updated on
2011-04-26.

Automatic conversion script
Id: cif_fix_values 7556 2019-12-06 15:28:31Z antanas 
;
_cod_database_code 1563749

loop_
_space_group_symop_operation_xyz
'x, y, z'
'-x, y+1/2, -z+1/2'
'-x, -y, -z'
'x, -y-1/2, z-1/2'

loop_
_atom_site_type_symbol
_atom_site_label
_atom_site_fract_x
_atom_site_fract_y
_atom_site_fract_z
_atom_site_U_iso_or_equiv
_atom_site_adp_type
_atom_site_calc_flag
_atom_site_refinement_flags_adp
_atom_site_refinement_flags_occupancy
_atom_site_refinement_flags_posn
_atom_site_occupancy
_atom_site_disorder_assembly
_atom_site_disorder_group
C C1 0.77874(13) 1.06060(11) 0.53353(6) 0.0296(3) Uani d . . . 1 . .
H H1A 0.757997 1.036939 0.501369 0.044 Uiso calc U . R 1 . .
H H1B 0.850878 1.043994 0.543556 0.044 Uiso calc U . R 1 . .
H H1C 0.772462 1.125588 0.532998 0.044 Uiso calc U . R 1 . .
C C2 0.70969(12) 1.02276(9) 0.56820(6) 0.0224(3) Uani d . . . 1 . .
C C3 0.61932(12) 0.98125(9) 0.55293(6) 0.0217(3) Uani d . . . 1 . .
H H3 0.598344 0.976053 0.519542 0.026 Uiso calc U . R 1 . .
C C4 0.55612(11) 0.94565(9) 0.58649(5) 0.0184(3) Uani d . . . 1 . .
C C5 0.59078(11) 0.95284(9) 0.63630(5) 0.0182(3) Uani d . . . 1 . .
C C6 0.68803(11) 0.99924(9) 0.64771(6) 0.0204(3) Uani d . . . 1 . .
C C7 0.81979(13) 1.05111(12) 0.70622(7) 0.0333(4) Uani d . . . 1 . .
H H7A 0.873966 1.020441 0.690628 0.05 Uiso calc U . R 1 . .
H H7B 0.837793 1.050569 0.741063 0.05 Uiso calc U . R 1 . .
H H7C 0.814064 1.112765 0.694872 0.05 Uiso calc U . R 1 . .
C C8 0.61635(15) 0.84328(13) 0.73704(7) 0.0391(4) Uani d . . . 1 . .
H H8A 0.576296 0.788964 0.729185 0.059 Uiso calc U . R 1 . .
H H8B 0.630329 0.848818 0.771955 0.059 Uiso calc U . R 1 . .
H H8C 0.682156 0.840301 0.722768 0.059 Uiso calc U . R 1 . .
C C9 0.52967(11) 0.91416(9) 0.67012(5) 0.0188(3) Uani d . . . 1 . .
C C10 0.43672(11) 0.87297(9) 0.65351(5) 0.0184(3) Uani d . . . 1 . .
C C11 0.40277(11) 0.86840(9) 0.60425(5) 0.0184(3) Uani d . . . 1 . .
C C12 0.46175(11) 0.90284(9) 0.57090(5) 0.0205(3) Uani d . . . 1 . .
H H12 0.439359 0.897953 0.537632 0.025 Uiso calc U . R 1 . .
C C13 0.30079(11) 0.81976(10) 0.59545(5) 0.0219(3) Uani d . . . 1 . .
H H13A 0.310532 0.760196 0.581509 0.026 Uiso calc U . R 1 . .
H H13B 0.250723 0.853867 0.57346 0.026 Uiso calc U . R 1 . .
C C14 0.26317(11) 0.81201(10) 0.64538(5) 0.0207(3) Uani d . . . 1 . .
H H14 0.214776 0.863041 0.648438 0.025 Uiso calc U . R 1 . .
C C15 0.35917(11) 0.82997(9) 0.68109(5) 0.0208(3) Uani d . . . 1 . .
C C16 0.20307(10) 0.72760(10) 0.65601(6) 0.0203(3) Uani d . . . 1 . .
H H16 0.189595 0.728733 0.690487 0.024 Uiso calc U . R 1 . .
C C17 0.25894(10) 0.64214(9) 0.64669(6) 0.0200(3) Uani d . . . 1 . .
C C18 0.32804(12) 0.60547(10) 0.68260(6) 0.0275(3) Uani d . . . 1 . .
H H18 0.337566 0.63318 0.71321 0.033 Uiso calc U . R 1 . .
C C19 0.38345(12) 0.52869(11) 0.67432(7) 0.0330(4) Uani d . . . 1 . .
H H19 0.430383 0.504814 0.699373 0.04 Uiso calc U . R 1 . .
C C20 0.37135(12) 0.48655(10) 0.63022(7) 0.0306(4) Uani d . . . 1 . .
C C21 0.30061(13) 0.52231(10) 0.59463(7) 0.0288(3) Uani d . . . 1 . .
H H21 0.290129 0.493716 0.564286 0.035 Uiso calc U . R 1 . .
C C22 0.24504(12) 0.59883(10) 0.60250(6) 0.0244(3) Uani d . . . 1 . .
H H22 0.197143 0.621915 0.577595 0.029 Uiso calc U . R 1 . .
C C23 0.43205(14) 0.40367(12) 0.62108(9) 0.0454(5) Uani d . . . 1 . .
H H23A 0.494249 0.420009 0.605976 0.068 Uiso calc U . R 1 . .
H H23B 0.388826 0.363789 0.599755 0.068 Uiso calc U . R 1 . .
H H23C 0.452501 0.373397 0.651576 0.068 Uiso calc U . R 1 . .
C C24 0.00855(14) 0.84514(13) 0.69152(7) 0.0373(4) Uani d . . . 1 . .
H H24A 0.064959 0.834837 0.717031 0.056 Uiso calc U . R 1 . .
H H24B -0.05657 0.854208 0.705769 0.056 Uiso calc U . R 1 . .
H H24C 0.02404 0.89811 0.673161 0.056 Uiso calc U . R 1 . .
C C25 -0.03569(15) 0.64674(13) 0.68575(7) 0.0384(4) Uani d . . . 1 . .
H H25A -0.045519 0.595334 0.664239 0.058 Uiso calc U . R 1 . .
H H25B -0.099506 0.657527 0.700774 0.058 Uiso calc U . R 1 . .
H H25C 0.02147 0.63476 0.710651 0.058 Uiso calc U . R 1 . .
C C26 -0.10431(11) 0.76671(10) 0.59859(6) 0.0241(3) Uani d . . . 1 . .
C C27 -0.20868(12) 0.78701(13) 0.61815(7) 0.0347(4) Uani d . . . 1 . .
H H27A -0.200913 0.839205 0.63918 0.052 Uiso calc U . R 1 . .
H H27B -0.229859 0.735682 0.636371 0.052 Uiso calc U . R 1 . .
H H27C -0.261587 0.799044 0.591329 0.052 Uiso calc U . R 1 . .
C C28 -0.11649(14) 0.68433(12) 0.56609(7) 0.0345(4) Uani d . . . 1 . .
H H28A -0.167216 0.696804 0.538469 0.052 Uiso calc U . R 1 . .
H H28B -0.140583 0.634005 0.584212 0.052 Uiso calc U . R 1 . .
H H28C -0.049449 0.669585 0.554845 0.052 Uiso calc U . R 1 . .
C C29 -0.07310(14) 0.84695(12) 0.56934(7) 0.0349(4) Uani d . . . 1 . .
H H29A -0.006408 0.834888 0.557061 0.052 Uiso calc U . R 1 . .
H H29B -0.066732 0.89982 0.589908 0.052 Uiso calc U . R 1 . .
H H29C -0.126238 0.857333 0.542399 0.052 Uiso calc U . R 1 . .
C C30 0.77422(16) 0.98898(13) 0.25929(7) 0.0402(4) Uani d . . . 1 . .
H H30A 0.745225 0.968904 0.227417 0.06 Uiso calc U . R 1 . .
H H30B 0.847252 0.971239 0.264858 0.06 Uiso calc U . R 1 . .
H H30C 0.769005 1.053923 0.261162 0.06 Uiso calc U . R 1 . .
C C31 0.71497(13) 0.94761(10) 0.29660(6) 0.0270(3) Uani d . . . 1 . .
C C32 0.62358(13) 0.90364(10) 0.28588(6) 0.0266(3) Uani d . . . 1 . .
H H32 0.595743 0.896908 0.253356 0.032 Uiso calc U . R 1 . .
C C33 0.56985(12) 0.86793(9) 0.32299(5) 0.0214(3) Uani d . . . 1 . .
C C34 0.61311(11) 0.87920(9) 0.37144(5) 0.0191(3) Uani d . . . 1 . .
C C35 0.71240(11) 0.92333(9) 0.37764(5) 0.0216(3) Uani d . . . 1 . .
C C36 0.86518(12) 0.96323(12) 0.42673(7) 0.0309(4) Uani d . . . 1 . .
H H36A 0.905894 0.931953 0.404389 0.046 Uiso calc U . R 1 . .
H H36B 0.897713 0.955096 0.459602 0.046 Uiso calc U . R 1 . .
H H36C 0.862536 1.026805 0.418914 0.046 Uiso calc U . R 1 . .
C C37 0.64359(14) 0.78919(12) 0.48008(6) 0.0347(4) Uani d . . . 1 . .
H H37A 0.59787 0.737093 0.477555 0.052 Uiso calc U . R 1 . .
H H37B 0.661156 0.804359 0.513963 0.052 Uiso calc U . R 1 . .
H H37C 0.707236 0.775697 0.465441 0.052 Uiso calc U . R 1 . .
C C38 0.55751(11) 0.84640(9) 0.40883(5) 0.0192(3) Uani d . . . 1 . .
C C39 0.46467(11) 0.80150(9) 0.39718(5) 0.0194(3) Uani d . . . 1 . .
C C40 0.42513(11) 0.78786(9) 0.34891(5) 0.0201(3) Uani d . . . 1 . .
C C41 0.47546(12) 0.82085(10) 0.31238(6) 0.0232(3) Uani d . . . 1 . .
H H41 0.447434 0.812348 0.28001 0.028 Uiso calc U . R 1 . .
C C42 0.32737(11) 0.73298(10) 0.34562(6) 0.0231(3) Uani d . . . 1 . .
H H42A 0.341351 0.670713 0.336707 0.028 Uiso calc U . R 1 . .
H H42B 0.273739 0.758224 0.321669 0.028 Uiso calc U . R 1 . .
C C43 0.29301(11) 0.73796(10) 0.39633(6) 0.0214(3) Uani d . . . 1 . .
H H43 0.245098 0.790152 0.396134 0.026 Uiso calc U . R 1 . .
C C44 0.39061(11) 0.76443(9) 0.42891(5) 0.0213(3) Uani d . . . 1 . .
C C45 0.23301(11) 0.65890(10) 0.41450(6) 0.0218(3) Uani d . . . 1 . .
H H45 0.21819 0.671729 0.448128 0.026 Uiso calc U . R 1 . .
C C46 0.28880(11) 0.57058(10) 0.41400(5) 0.0205(3) Uani d . . . 1 . .
C C47 0.34809(12) 0.53989(11) 0.45489(6) 0.0263(3) Uani d . . . 1 . .
H H47 0.351223 0.573459 0.48373 0.032 Uiso calc U . R 1 . .
C C48 0.40308(12) 0.46008(11) 0.45390(6) 0.0290(3) Uani d . . . 1 . .
H H48 0.441744 0.439357 0.482397 0.035 Uiso calc U . R 1 . .
C C49 0.40236(11) 0.41059(10) 0.41221(6) 0.0260(3) Uani d . . . 1 . .
C C50 0.34082(12) 0.44059(10) 0.37190(6) 0.0257(3) Uani d . . . 1 . .
H H50 0.33766 0.40698 0.34308 0.031 Uiso calc U . R 1 . .
C C51 0.28371(12) 0.51876(10) 0.37283(6) 0.0241(3) Uani d . . . 1 . .
H H51 0.240755 0.536909 0.344989 0.029 Uiso calc U . R 1 . .
C C52 0.46752(13) 0.32778(11) 0.41016(8) 0.0349(4) Uani d . . . 1 . .
H H52A 0.424738 0.279479 0.395258 0.052 Uiso calc U . R 1 . .
H H52B 0.494827 0.310425 0.442755 0.052 Uiso calc U . R 1 . .
H H52C 0.525315 0.339641 0.391138 0.052 Uiso calc U . R 1 . .
C C53 0.02152(14) 0.75326(13) 0.44918(7) 0.0393(4) Uani d . . . 1 . .
H H53A 0.072291 0.741047 0.47682 0.059 Uiso calc U . R 1 . .
H H53B -0.047727 0.758901 0.459958 0.059 Uiso calc U . R 1 . .
H H53C 0.039843 0.808831 0.433821 0.059 Uiso calc U . R 1 . .
C C54 -0.00666(16) 0.55489(14) 0.43623(8) 0.0453(5) Uani d . . . 1 . .
H H54A -0.011047 0.505816 0.413085 0.068 Uiso calc U . R 1 . .
H H54B -0.072839 0.56057 0.44999 0.068 Uiso calc U . R 1 . .
H H54C 0.048878 0.542778 0.461891 0.068 Uiso calc U . R 1 . .
C C55 -0.07209(11) 0.68211(10) 0.35091(6) 0.0250(3) Uani d . . . 1 . .
C C56 -0.17902(12) 0.70492(13) 0.36689(8) 0.0376(4) Uani d . . . 1 . .
H H56A -0.228477 0.715551 0.338565 0.056 Uiso calc U . R 1 . .
H H56B -0.173322 0.75853 0.386899 0.056 Uiso calc U . R 1 . .
H H56C -0.20335 0.655201 0.385381 0.056 Uiso calc U . R 1 . .
C C57 -0.08348(15) 0.59939(13) 0.31856(7) 0.0388(4) Uani d . . . 1 . .
H H57A -0.111654 0.550113 0.336089 0.058 Uiso calc U . R 1 . .
H H57B -0.015386 0.582592 0.309155 0.058 Uiso calc U . R 1 . .
H H57C -0.130654 0.612694 0.289807 0.058 Uiso calc U . R 1 . .
C C58 -0.03441(15) 0.76071(13) 0.32238(7) 0.0389(4) Uani d . . . 1 . .
H H58A -0.086451 0.774544 0.295478 0.058 Uiso calc U . R 1 . .
H H58B 0.031257 0.744994 0.310063 0.058 Uiso calc U . R 1 . .
H H58C -0.023964 0.812788 0.343372 0.058 Uiso calc U . R 1 . .
N N1 0.74398(10) 1.03246(8) 0.61599(5) 0.0228(3) Uani d . . . 1 . .
N N2 0.75986(10) 0.95613(8) 0.34294(5) 0.0250(3) Uani d . . . 1 . .
O O1 0.72232(8) 1.00644(7) 0.69465(4) 0.0277(2) Uani d . . . 1 . .
O O2 0.55833(8) 0.91888(7) 0.71836(4) 0.0252(2) Uani d . . . 1 . .
O O3 0.36544(9) 0.81303(8) 0.72364(4) 0.0288(2) Uani d . . . 1 . .
O O4 0.10540(8) 0.73103(7) 0.62687(4) 0.0241(2) Uani d . . . 1 . .
O O5 0.76157(8) 0.92777(7) 0.42275(4) 0.0263(2) Uani d . . . 1 . .
O O6 0.59192(8) 0.86264(7) 0.45574(4) 0.0240(2) Uani d . . . 1 . .
O O7 0.40067(9) 0.75781(8) 0.47229(4) 0.0297(3) Uani d . . . 1 . .
O O8 0.13627(8) 0.65449(8) 0.38462(4) 0.0251(2) Uani d . . . 1 . .
Si Si1 -0.00438(3) 0.74658(3) 0.65078(2) 0.02134(9) Uani d . . . 1 . .
Si Si2 0.02181(3) 0.66020(3) 0.40537(2) 0.02136(9) Uani d . . . 1 . .

loop_
_atom_site_aniso_label
_atom_site_aniso_U_11
_atom_site_aniso_U_22
_atom_site_aniso_U_33
_atom_site_aniso_U_12
_atom_site_aniso_U_13
_atom_site_aniso_U_23
C1 0.0327(8) 0.0268(8) 0.0309(9) -0.0013(7) 0.0111(7) 0.0006(7)
C2 0.0265(7) 0.0165(6) 0.0250(8) 0.0044(6) 0.0073(6) -0.0003(5)
C3 0.0283(7) 0.0186(6) 0.0187(7) 0.0030(6) 0.0045(5) -0.0001(5)
C4 0.0230(7) 0.0146(6) 0.0177(7) 0.0031(5) 0.0022(5) -0.0003(5)
C5 0.0194(6) 0.0153(6) 0.0194(7) 0.0027(5) 0.0001(5) -0.0004(5)
C6 0.0217(7) 0.0162(6) 0.0227(7) 0.0020(5) -0.0006(5) -0.0014(5)
C7 0.0284(8) 0.0333(9) 0.0355(10) -0.0073(7) -0.0098(7) 0.0002(7)
C8 0.0409(10) 0.0469(11) 0.0272(9) 0.0075(8) -0.0070(7) 0.0117(8)
C9 0.0229(7) 0.0167(6) 0.0163(7) 0.0036(5) -0.0005(5) -0.0005(5)
C10 0.0206(6) 0.0162(6) 0.0180(7) 0.0018(5) 0.0001(5) 0.0001(5)
C11 0.0206(6) 0.0148(6) 0.0192(7) 0.0036(5) -0.0013(5) 0.0003(5)
C12 0.0258(7) 0.0176(6) 0.0171(7) 0.0020(5) -0.0024(5) 0.0004(5)
C13 0.0223(7) 0.0225(7) 0.0198(7) -0.0002(6) -0.0031(5) 0.0014(5)
C14 0.0193(6) 0.0189(6) 0.0233(7) 0.0028(5) -0.0001(5) 0.0007(5)
C15 0.0230(7) 0.0191(6) 0.0201(7) 0.0032(5) 0.0014(5) -0.0001(5)
C16 0.0161(6) 0.0228(7) 0.0219(7) 0.0024(5) 0.0018(5) 0.0001(5)
C17 0.0151(6) 0.0190(6) 0.0260(8) -0.0020(5) 0.0017(5) 0.0033(5)
C18 0.0272(8) 0.0237(7) 0.0297(9) -0.0007(6) -0.0057(6) 0.0033(6)
C19 0.0227(7) 0.0228(7) 0.0519(12) 0.0013(6) -0.0046(7) 0.0104(7)
C20 0.0212(7) 0.0177(7) 0.0543(12) -0.0009(6) 0.0111(7) 0.0038(7)
C21 0.0293(8) 0.0211(7) 0.0373(10) -0.0025(6) 0.0097(7) -0.0035(6)
C22 0.0229(7) 0.0226(7) 0.0277(8) -0.0009(6) 0.0016(6) 0.0017(6)
C23 0.0289(9) 0.0230(8) 0.0868(17) 0.0045(7) 0.0172(10) 0.0038(9)
C24 0.0346(9) 0.0397(10) 0.0383(11) 0.0036(8) 0.0066(7) -0.0113(8)
C25 0.0375(10) 0.0384(10) 0.0396(11) -0.0001(8) 0.0045(8) 0.0138(8)
C26 0.0173(6) 0.0229(7) 0.0318(9) 0.0036(5) 0.0004(6) 0.0034(6)
C27 0.0188(7) 0.0387(9) 0.0463(11) 0.0074(7) 0.0019(7) 0.0052(8)
C28 0.0328(9) 0.0330(9) 0.0360(10) 0.0017(7) -0.0042(7) -0.0026(7)
C29 0.0342(9) 0.0315(9) 0.0382(10) 0.0020(7) 0.0007(7) 0.0110(7)
C30 0.0536(11) 0.0415(10) 0.0275(10) -0.0156(9) 0.0129(8) -0.0049(8)
C31 0.0361(8) 0.0233(7) 0.0225(8) 0.0005(6) 0.0067(6) -0.0026(6)
C32 0.0362(8) 0.0263(7) 0.0171(7) 0.0008(7) 0.0022(6) -0.0012(6)
C33 0.0265(7) 0.0188(6) 0.0184(7) 0.0052(6) 0.0001(5) -0.0022(5)
C34 0.0241(7) 0.0154(6) 0.0173(7) 0.0043(5) -0.0003(5) -0.0021(5)
C35 0.0253(7) 0.0177(6) 0.0215(7) 0.0038(5) 0.0004(5) -0.0031(5)
C36 0.0245(8) 0.0339(9) 0.0335(9) -0.0010(7) -0.0005(6) -0.0060(7)
C37 0.0399(9) 0.0387(9) 0.0232(9) 0.0086(8) -0.0079(7) 0.0025(7)
C38 0.0232(7) 0.0173(6) 0.0163(7) 0.0046(5) -0.0014(5) -0.0021(5)
C39 0.0228(7) 0.0178(6) 0.0170(7) 0.0045(5) -0.0010(5) -0.0019(5)
C40 0.0224(7) 0.0176(6) 0.0193(7) 0.0047(5) -0.0025(5) -0.0011(5)
C41 0.0284(7) 0.0224(7) 0.0177(7) 0.0032(6) -0.0026(5) -0.0021(5)
C42 0.0245(7) 0.0231(7) 0.0205(7) 0.0016(6) -0.0029(5) -0.0016(5)
C43 0.0203(7) 0.0212(7) 0.0220(7) 0.0044(5) -0.0012(5) -0.0029(5)
C44 0.0245(7) 0.0190(6) 0.0202(7) 0.0043(5) 0.0009(5) -0.0035(5)
C45 0.0169(6) 0.0274(7) 0.0206(7) 0.0040(6) 0.0005(5) -0.0029(6)
C46 0.0160(6) 0.0235(7) 0.0218(7) -0.0002(5) 0.0015(5) 0.0009(5)
C47 0.0267(7) 0.0278(8) 0.0236(8) -0.0009(6) -0.0013(6) 0.0008(6)
C48 0.0260(8) 0.0269(8) 0.0324(9) 0.0004(6) -0.0053(6) 0.0064(7)
C49 0.0193(7) 0.0193(7) 0.0394(10) -0.0003(6) 0.0032(6) 0.0051(6)
C50 0.0274(8) 0.0216(7) 0.0282(8) 0.0014(6) 0.0036(6) -0.0013(6)
C51 0.0226(7) 0.0239(7) 0.0251(8) 0.0019(6) -0.0007(6) 0.0010(6)
C52 0.0253(8) 0.0231(8) 0.0563(13) 0.0038(6) 0.0046(8) 0.0067(7)
C53 0.0297(9) 0.0492(11) 0.0393(11) 0.0073(8) 0.0047(7) -0.0166(9)
C54 0.0465(11) 0.0424(11) 0.0469(13) -0.0018(9) 0.0041(9) 0.0186(9)
C55 0.0194(7) 0.0256(7) 0.0298(8) 0.0026(6) 0.0014(6) 0.0005(6)
C56 0.0191(7) 0.0411(10) 0.0521(12) 0.0053(7) 0.0012(7) -0.0005(9)
C57 0.0386(10) 0.0394(10) 0.0367(11) 0.0030(8) -0.0052(8) -0.0087(8)
C58 0.0378(10) 0.0398(10) 0.0389(11) 0.0016(8) 0.0024(8) 0.0126(8)
N1 0.0237(6) 0.0182(6) 0.0264(7) 0.0012(5) 0.0030(5) -0.0011(5)
N2 0.0298(7) 0.0216(6) 0.0242(7) 0.0010(5) 0.0056(5) -0.0031(5)
O1 0.0269(5) 0.0311(6) 0.0234(6) -0.0073(5) -0.0052(4) -0.0001(5)
O2 0.0284(5) 0.0304(6) 0.0156(5) -0.0005(5) -0.0029(4) -0.0004(4)
O3 0.0323(6) 0.0339(6) 0.0198(6) -0.0043(5) 0.0011(4) 0.0031(5)
O4 0.0152(5) 0.0319(6) 0.0250(6) 0.0040(4) 0.0009(4) -0.0017(4)
O5 0.0247(5) 0.0303(6) 0.0230(6) -0.0020(4) -0.0026(4) -0.0022(4)
O6 0.0292(5) 0.0258(5) 0.0158(5) 0.0010(4) -0.0035(4) -0.0031(4)
O7 0.0340(6) 0.0356(6) 0.0194(6) -0.0035(5) 0.0017(4) -0.0027(5)
O8 0.0155(5) 0.0366(6) 0.0230(6) 0.0052(4) 0.0005(4) -0.0041(5)
Si1 0.01677(18) 0.0226(2) 0.0249(2) 0.00286(15) 0.00291(15) 0.00120(16)
Si2 0.01810(18) 0.0225(2) 0.0238(2) 0.00210(15) 0.00361(15) 0.00044(16)

loop_
_atom_type_symbol
_atom_type_description
_atom_type_scat_dispersion_real
_atom_type_scat_dispersion_imag
_atom_type_scat_source
C C 0.0033 0.0016 'International Tables Vol C Tables 4.2.6.8 and 6.1.1.4'
H H 0.0000 0.0000 'International Tables Vol C Tables 4.2.6.8 and 6.1.1.4'
N N 0.0061 0.0033 'International Tables Vol C Tables 4.2.6.8 and 6.1.1.4'
O O 0.0106 0.0060 'International Tables Vol C Tables 4.2.6.8 and 6.1.1.4'
Si Si 0.0817 0.0704 'International Tables Vol C Tables 4.2.6.8 and 6.1.1.4'

loop_
_geom_angle_atom_site_label_1
_geom_angle_atom_site_label_2
_geom_angle_atom_site_label_3
_geom_angle_site_symmetry_1
_geom_angle_site_symmetry_3
_geom_angle
_geom_angle_publ_flag
C3 C2 N1 . . 122.49(14) ?
C3 C2 C1 . . 121.58(15) ?
N1 C2 C1 . . 115.92(14) ?
C2 C3 C4 . . 120.31(14) ?
C12 C4 C3 . . 120.66(14) ?
C12 C4 C5 . . 120.83(13) ?
C3 C4 C5 . . 118.50(13) ?
C9 C5 C4 . . 118.79(12) ?
C9 C5 C6 . . 125.66(13) ?
C4 C5 C6 . . 115.55(13) ?
N1 C6 O1 . . 118.98(13) ?
N1 C6 C5 . . 124.58(14) ?
O1 C6 C5 . . 116.43(13) ?
O2 C9 C10 . . 119.42(13) ?
O2 C9 C5 . . 121.73(12) ?
C10 C9 C5 . . 118.82(13) ?
C9 C10 C11 . . 121.46(13) ?
C9 C10 C15 . . 129.16(13) ?
C11 C10 C15 . . 109.37(12) ?
C12 C11 C10 . . 120.79(13) ?
C12 C11 C13 . . 127.86(13) ?
C10 C11 C13 . . 111.31(13) ?
C11 C12 C4 . . 119.26(13) ?
C11 C13 C14 . . 104.13(12) ?
C13 C14 C16 . . 117.14(12) ?
C13 C14 C15 . . 105.54(12) ?
C16 C14 C15 . . 114.32(12) ?
O3 C15 C10 . . 128.73(14) ?
O3 C15 C14 . . 124.71(14) ?
C10 C15 C14 . . 106.53(12) ?
O4 C16 C17 . . 110.04(12) ?
O4 C16 C14 . . 107.19(11) ?
C17 C16 C14 . . 114.04(12) ?
C18 C17 C22 . . 118.18(14) ?
C18 C17 C16 . . 119.75(14) ?
C22 C17 C16 . . 122.06(13) ?
C17 C18 C19 . . 120.86(16) ?
C20 C19 C18 . . 121.09(15) ?
C19 C20 C21 . . 117.96(15) ?
C19 C20 C23 . . 121.14(17) ?
C21 C20 C23 . . 120.90(18) ?
C22 C21 C20 . . 121.39(16) ?
C21 C22 C17 . . 120.49(15) ?
C28 C26 C29 . . 109.44(15) ?
C28 C26 C27 . . 109.31(14) ?
C29 C26 C27 . . 108.91(13) ?
C28 C26 Si1 . . 110.65(11) ?
C29 C26 Si1 . . 110.14(11) ?
C27 C26 Si1 . . 108.35(12) ?
C32 C31 N2 . . 121.80(15) ?
C32 C31 C30 . . 123.05(16) ?
N2 C31 C30 . . 115.15(15) ?
C31 C32 C33 . . 120.30(15) ?
C32 C33 C41 . . 120.98(14) ?
C32 C33 C34 . . 118.71(14) ?
C41 C33 C34 . . 120.31(14) ?
C38 C34 C33 . . 118.85(13) ?
C38 C34 C35 . . 125.85(13) ?
C33 C34 C35 . . 115.29(13) ?
N2 C35 O5 . . 117.73(13) ?
N2 C35 C34 . . 124.73(14) ?
O5 C35 C34 . . 117.48(13) ?
O6 C38 C39 . . 120.08(13) ?
O6 C38 C34 . . 120.55(13) ?
C39 C38 C34 . . 119.28(13) ?
C38 C39 C40 . . 121.01(14) ?
C38 C39 C44 . . 129.84(13) ?
C40 C39 C44 . . 109.10(12) ?
C41 C40 C39 . . 120.86(14) ?
C41 C40 C42 . . 128.19(14) ?
C39 C40 C42 . . 110.93(13) ?
C40 C41 C33 . . 119.61(14) ?
C40 C42 C43 . . 103.88(12) ?
C44 C43 C42 . . 105.25(12) ?
C44 C43 C45 . . 114.72(12) ?
C42 C43 C45 . . 118.37(12) ?
O7 C44 C39 . . 128.53(14) ?
O7 C44 C43 . . 124.83(14) ?
C39 C44 C43 . . 106.60(12) ?
O8 C45 C46 . . 110.09(12) ?
O8 C45 C43 . . 106.50(12) ?
C46 C45 C43 . . 114.64(12) ?
C51 C46 C47 . . 118.26(14) ?
C51 C46 C45 . . 121.26(13) ?
C47 C46 C45 . . 120.46(14) ?
C46 C47 C48 . . 120.50(15) ?
C49 C48 C47 . . 121.30(15) ?
C48 C49 C50 . . 117.72(14) ?
C48 C49 C52 . . 121.39(15) ?
C50 C49 C52 . . 120.89(16) ?
C49 C50 C51 . . 121.40(15) ?
C46 C51 C50 . . 120.70(14) ?
C58 C55 C57 . . 109.35(16) ?
C58 C55 C56 . . 108.99(14) ?
C57 C55 C56 . . 108.54(14) ?
C58 C55 Si2 . . 110.11(11) ?
C57 C55 Si2 . . 110.59(11) ?
C56 C55 Si2 . . 109.22(12) ?
C6 N1 C2 . . 118.54(13) ?
C35 N2 C31 . . 119.04(14) ?
C6 O1 C7 . . 116.75(13) ?
C9 O2 C8 . . 113.53(12) ?
C16 O4 Si1 . . 121.39(10) ?
C35 O5 C36 . . 115.75(13) ?
C38 O6 C37 . . 114.32(12) ?
C45 O8 Si2 . . 123.66(10) ?
O4 Si1 C25 . . 110.13(8) ?
O4 Si1 C24 . . 109.53(7) ?
C25 Si1 C24 . . 109.16(10) ?
O4 Si1 C26 . . 105.11(7) ?
C25 Si1 C26 . . 111.75(8) ?
C24 Si1 C26 . . 111.09(8) ?
O8 Si2 C54 . . 110.42(8) ?
O8 Si2 C53 . . 109.59(7) ?
C54 Si2 C53 . . 108.58(10) ?
O8 Si2 C55 . . 104.62(7) ?
C54 Si2 C55 . . 112.57(9) ?
C53 Si2 C55 . . 111.00(8) ?

loop_
_geom_bond_atom_site_label_1
_geom_bond_atom_site_label_2
_geom_bond_site_symmetry_2
_geom_bond_distance
_geom_bond_publ_flag
C1 C2 . 1.500(2) ?
C2 C3 . 1.356(2) ?
C2 N1 . 1.374(2) ?
C3 C4 . 1.415(2) ?
C4 C12 . 1.410(2) ?
C4 C5 . 1.425(2) ?
C5 C9 . 1.421(2) ?
C5 C6 . 1.447(2) ?
C6 N1 . 1.304(2) ?
C6 O1 . 1.3482(18) ?
C7 O1 . 1.4374(19) ?
C8 O2 . 1.431(2) ?
C9 O2 . 1.3658(17) ?
C9 C10 . 1.391(2) ?
C10 C11 . 1.406(2) ?
C10 C15 . 1.479(2) ?
C11 C12 . 1.369(2) ?
C11 C13 . 1.508(2) ?
C13 C14 . 1.534(2) ?
C14 C16 . 1.534(2) ?
C14 C15 . 1.537(2) ?
C15 O3 . 1.2139(18) ?
C16 O4 . 1.4339(16) ?
C16 C17 . 1.510(2) ?
C17 C18 . 1.389(2) ?
C17 C22 . 1.394(2) ?
C18 C19 . 1.391(2) ?
C19 C20 . 1.383(3) ?
C20 C21 . 1.390(2) ?
C20 C23 . 1.509(2) ?
C21 C22 . 1.387(2) ?
C24 Si1 . 1.8671(18) ?
C25 Si1 . 1.8599(18) ?
C26 C28 . 1.535(2) ?
C26 C29 . 1.536(2) ?
C26 C27 . 1.542(2) ?
C26 Si1 . 1.8741(16) ?
C30 C31 . 1.496(2) ?
C31 C32 . 1.362(2) ?
C31 N2 . 1.373(2) ?
C32 C33 . 1.416(2) ?
C33 C41 . 1.418(2) ?
C33 C34 . 1.424(2) ?
C34 C38 . 1.421(2) ?
C34 C35 . 1.442(2) ?
C35 N2 . 1.301(2) ?
C35 O5 . 1.3567(18) ?
C36 O5 . 1.4381(19) ?
C37 O6 . 1.4272(19) ?
C38 O6 . 1.3655(17) ?
C38 C39 . 1.388(2) ?
C39 C40 . 1.411(2) ?
C39 C44 . 1.483(2) ?
C40 C41 . 1.363(2) ?
C40 C42 . 1.506(2) ?
C42 C43 . 1.535(2) ?
C43 C44 . 1.533(2) ?
C43 C45 . 1.536(2) ?
C44 O7 . 1.2134(18) ?
C45 O8 . 1.4348(17) ?
C45 C46 . 1.512(2) ?
C46 C51 . 1.388(2) ?
C46 C47 . 1.390(2) ?
C47 C48 . 1.397(2) ?
C48 C49 . 1.384(2) ?
C49 C50 . 1.388(2) ?
C49 C52 . 1.508(2) ?
C50 C51 . 1.390(2) ?
C53 Si2 . 1.8611(18) ?
C54 Si2 . 1.8589(19) ?
C55 C58 . 1.535(2) ?
C55 C57 . 1.537(2) ?
C55 C56 . 1.539(2) ?
C55 Si2 . 1.8792(16) ?
O4 Si1 . 1.6512(11) ?
O8 Si2 . 1.6510(11) ?
